data_9017315
loop_
_publ_author_name
'Abbona, F.'
'Calleri, M.'
'Ivaldi, G.'

_publ_section_title
;
 Synthetic struvite MgNH4PO4*6H2O: Correct polarity
 and surface features of some complementary forms
;
_journal_name_full 'Acta Crystallographica, Section B'
_journal_page_first 223
_journal_page_last 227
_journal_volume 40
_journal_year 1984
_chemical_compound_source Synthetic
_chemical_formula_sum 'H16 Mg N O10 P'
_chemical_name_mineral Struvite
_space_group_IT_number 31
_space_group_name_Hall 'P 2ac -2'
_space_group_name_H-M_alt 'P m n 21'
_symmetry_space_group_name_H-M 'P m n 21'
_cell_angle_alpha 90
_cell_angle_beta 90
_cell_angle_gamma 90
_cell_formula_units_Z 2
_cell_length_a 6.955
_cell_length_b 6.142
_cell_length_c 11.218
_cell_volume 479.206
_database_code_amcsd 0019944
_exptl_crystal_density_diffrn 1.701
_cod_data_source_file inputs/fixed/downloads/11/11352.cif
_cod_data_source_block 11352
_cod_original_formula_sum 'Mg N H16 P O10'
_cod_database_code 9017315

loop_
_space_group_symop_operation_xyz
x,y,z
1/2+x,-y,1/2+z
-x,y,z
1/2-x,-y,1/2+z

loop_
_atom_site_label
_atom_site_fract_x
_atom_site_fract_y
_atom_site_fract_z
_atom_site_U_iso_or_equiv
_atom_site_type_symbol
_atom_site_attached_hydrogens
Mg 0.00000 0.62320 0.62830 0.01760 Mg 0
N 0.00000 0.63410 0.26730 0.03320 N 0
H1 0.00000 0.76100 0.22400 0.03970 H 0
H2 0.00000 0.66600 0.34800 0.03970 H 0
H3 0.89500 0.55100 0.24800 0.03970 H 0
P 0.00000 0.00650 0.00050 0.00430 P 0
O1 0.00000 0.02200 0.13780 0.02260 O 0
O2 0.00000 0.23800 0.94650 0.02180 O 0
O3 0.81790 0.88630 0.95840 0.02110 O 0
OW1 0.00000 0.31630 0.71370 0.03760 O 0
H11 0.00000 0.30500 0.78500 0.04490 H 0
H12 0.00000 0.18400 0.68500 0.04490 H 0
OW2 0.00000 0.92140 0.53560 0.04060 O 0
H21 0.89700 0.98600 0.50300 0.04890 H 0
OW3 0.78250 0.73690 0.73820 0.02650 O 0
H31 0.81500 0.79500 0.80600 0.03190 H 0
H32 0.72000 0.81500 0.70200 0.03190 H 0
OW4 0.78920 0.51470 0.51480 0.03210 O 0
H41 0.76800 0.38700 0.51200 0.03850 H 0
H42 0.70200 0.59000 0.49300 0.03850 H 0

loop_
_cod_changelog_entry_id
_cod_changelog_entry_author
_cod_changelog_entry_date
_cod_changelog_entry_text
1
;cod-tools version 3.8.0
Id: cif_guess_AMCSD_atom_types 9574 2023-05-10 09:00:05Z saulius
;
2023-05-10T18:58:06+03:00
;Derived atom types and hydrogen counts
from atom names that follow the AMCSD naming convention
(Wat == water, O-H == hydroxyl).
;

loop_
_cod_related_entry_id
_cod_related_entry_database
_cod_related_entry_code
1 AMCSD 0019944
